data_2229619
loop_
_publ_author_name
'Ouzidan, Younes'
'Kandri Rodi, Youssef'
'Fronczek, Frank R.'
'Venkatraman, Ramaiyer'
'Essassi, El Mokhtar'
'El Ammari, Lahcen'

_publ_section_title
;
 3-[(1-Benzyl-1<i>H</i>-1,2,3-triazol-5-yl)methyl]-6-bromo-2-phenyl-3<i>H</i>-imidazo[4,5-<i>b</i>]pyridine
;
_journal_coeditor_code DN2663
_journal_issue 4
_journal_name_full 'Acta Crystallographica Section E'
_journal_page_first o890
_journal_page_last o891
_journal_paper_doi 10.1107/S1600536811009123
_journal_volume 67
_journal_year 2011
_chemical_formula_iupac 'C22 H17 Br N6'
_chemical_formula_moiety 'C22 H17 Br N6'
_chemical_formula_sum 'C22 H17 Br N6'
_chemical_formula_weight 445.33
_chemical_name_systematic
;
3-[(1-Benzyl-1<i>H</i>-1,2,3-triazol-5-yl)methyl]-6-bromo-2-phenyl-
3<i>H</i>-imidazo[4,5-<i>b</i>]pyridine
;
_space_group_IT_number 14
_symmetry_cell_setting monoclinic
_symmetry_space_group_name_Hall '-P 2ybc'
_symmetry_space_group_name_H-M 'P 1 21/c 1'
_atom_sites_solution_hydrogens geom
_atom_sites_solution_primary direct
_atom_sites_solution_secondary difmap
_audit_creation_method SHELXL-97
_cell_angle_alpha 90
_cell_angle_beta 93.922(6)
_cell_angle_gamma 90
_cell_formula_units_Z 8
_cell_length_a 41.122(6)
_cell_length_b 5.8358(10)
_cell_length_c 15.988(3)
_cell_measurement_reflns_used 8098
_cell_measurement_temperature 93.0(5)
_cell_measurement_theta_max 26.0
_cell_measurement_theta_min 2.5
_cell_volume 3827.8(11)
_computing_cell_refinement 'SCALEPACK (Otwinowski & Minor, 1997)'
_computing_data_collection 'COLLECT (Nonius, 2000)'
_computing_data_reduction 'DENZO and SCALEPACK (Otwinowski & Minor, 1997)'
_computing_molecular_graphics
;
ORTEPIII (Burnett & Johnson, 1996), ORTEP-3 for Windows (Farrugia,
1997) and
PLATON (Spek, 2009)'
;
_computing_publication_material 'SHELXL97 (Sheldrick, 2008)'
_computing_structure_refinement 'SHELXL97 (Sheldrick, 2008)'
_computing_structure_solution 'SIR97 (Altomare  <i>et al.</i>, 1999)'
_diffrn_ambient_temperature 93.0(5)
_diffrn_measured_fraction_theta_full 0.999
_diffrn_measured_fraction_theta_max 0.999
_diffrn_measurement_device 'Nonius KappaCCD'
_diffrn_measurement_method ' \w and \f'
_diffrn_radiation_monochromator graphite
_diffrn_radiation_source 'fine-focus sealed tube'
_diffrn_radiation_type MoK\a
_diffrn_radiation_wavelength 0.71073
_diffrn_reflns_av_R_equivalents 0.0881
_diffrn_reflns_av_sigmaI/netI 0.1091
_diffrn_reflns_limit_h_max 50
_diffrn_reflns_limit_h_min -50
_diffrn_reflns_limit_k_max 7
_diffrn_reflns_limit_k_min -7
_diffrn_reflns_limit_l_max 19
_diffrn_reflns_limit_l_min -19
_diffrn_reflns_number 14153
_diffrn_reflns_theta_full 25.00
_diffrn_reflns_theta_max 26.0
_diffrn_reflns_theta_min 2.6
_exptl_absorpt_coefficient_mu 2.170
_exptl_absorpt_correction_T_max 0.979
_exptl_absorpt_correction_T_min 0.878
_exptl_absorpt_correction_type multi-scan
_exptl_absorpt_process_details '(SCALEPACK; Otwinowski & Minor, 1997)'
_exptl_crystal_colour colourless
_exptl_crystal_density_diffrn 1.545
_exptl_crystal_density_method 'not measured'
_exptl_crystal_description lath
_exptl_crystal_F_000 1808
_exptl_crystal_size_max 0.32
_exptl_crystal_size_mid 0.05
_exptl_crystal_size_min 0.01
_refine_diff_density_max 0.366
_refine_diff_density_min -0.434
_refine_ls_extinction_coef 0.00033(9)
_refine_ls_extinction_expression Fc^*^=kFc[1+0.001xFc^2^\l^3^/sin(2\q)]^-1/4^
_refine_ls_extinction_method 'SHELXL97 (Sheldrick, 2008)'
_refine_ls_goodness_of_fit_ref 0.960
_refine_ls_hydrogen_treatment constr
_refine_ls_matrix_type full
_refine_ls_number_parameters 524
_refine_ls_number_reflns 7510
_refine_ls_number_restraints 0
_refine_ls_restrained_S_all 0.960
_refine_ls_R_factor_all 0.1264
_refine_ls_R_factor_gt 0.0484
_refine_ls_shift/su_max 0.002
_refine_ls_shift/su_mean 0.000
_refine_ls_structure_factor_coef Fsqd
_refine_ls_weighting_details 'calc w=1/[\s^2^(Fo^2^)+(0.0383P)^2^+0.0000P] where P=(Fo^2^+2Fc^2^)/3'
_refine_ls_weighting_scheme calc
_refine_ls_wR_factor_gt 0.0857
_refine_ls_wR_factor_ref 0.1090
_reflns_number_gt 4016
_reflns_number_total 7510
_reflns_threshold_expression I>2\s(I)
_cod_data_source_file dn2663.cif
_cod_data_source_block I
_cod_original_sg_symbol_H-M 'P 21/c'
_cod_database_code 2229619
_cod_database_fobs_code 2229619

loop_
_symmetry_equiv_pos_as_xyz
'x, y, z'
'-x, y+1/2, -z+1/2'
'-x, -y, -z'
'x, -y-1/2, z-1/2'

loop_
_atom_site_type_symbol
_atom_site_label
_atom_site_fract_x
_atom_site_fract_y
_atom_site_fract_z
_atom_site_U_iso_or_equiv
_atom_site_adp_type
_atom_site_calc_flag
_atom_site_refinement_flags
_atom_site_occupancy
_atom_site_disorder_assembly
_atom_site_disorder_group
Br Br1 0.989447(10) -0.09151(9) 0.32192(3) 0.03656(17) Uani d . 1 . .
N N1 0.90534(7) 0.0612(6) 0.4335(2) 0.0193(8) Uani d . 1 . .
N N2 0.94688(8) 0.5152(6) 0.5460(2) 0.0230(9) Uani d . 1 . .
N N3 0.89663(7) 0.3576(5) 0.5350(2) 0.0187(8) Uani d . 1 . .
N N4 0.81767(8) 0.8153(6) 0.4658(2) 0.0207(9) Uani d . 1 . .
N N5 0.79371(7) 0.6850(6) 0.4916(2) 0.0194(8) Uani d . 1 . .
N N6 0.80743(7) 0.4880(5) 0.5204(2) 0.0149(8) Uani d . 1 . .
C C1 0.92866(9) -0.0255(7) 0.3886(3) 0.0219(11) Uani d . 1 . .
H H1 0.9233 -0.1522 0.3530 0.026 Uiso calc R 1 . .
C C2 0.96043(9) 0.0590(7) 0.3909(3) 0.0252(11) Uani d . 1 . .
C C3 0.97024(10) 0.2447(7) 0.4406(3) 0.0248(12) Uani d . 1 . .
H H3 0.9918 0.3045 0.4420 0.030 Uiso calc R 1 . .
C C4 0.94644(10) 0.3375(7) 0.4886(3) 0.0208(11) Uani d . 1 . .
C C5 0.91541(9) 0.2381(7) 0.4805(3) 0.0179(10) Uani d . 1 . .
C C6 0.91729(9) 0.5220(7) 0.5727(3) 0.0193(10) Uani d . 1 . .
C C7 0.90790(9) 0.6912(7) 0.6361(3) 0.0177(10) Uani d . 1 . .
C C8 0.92746(9) 0.8867(7) 0.6463(3) 0.0231(11) Uani d . 1 . .
H H8 0.9456 0.9056 0.6133 0.028 Uiso calc R 1 . .
C C9 0.92049(10) 1.0533(7) 0.7044(3) 0.0260(11) Uani d . 1 . .
H H9 0.9343 1.1832 0.7123 0.031 Uiso calc R 1 . .
C C10 0.89335(10) 1.0306(7) 0.7510(3) 0.0259(11) Uani d . 1 . .
H H10 0.8880 1.1478 0.7890 0.031 Uiso calc R 1 . .
C C11 0.87404(10) 0.8355(8) 0.7419(3) 0.0280(11) Uani d . 1 . .
H H11 0.8557 0.8181 0.7743 0.034 Uiso calc R 1 . .
C C12 0.88160(10) 0.6658(8) 0.6852(3) 0.0269(11) Uani d . 1 . .
H H12 0.8686 0.5312 0.6801 0.032 Uiso calc R 1 . .
C C13 0.86240(8) 0.2979(7) 0.5432(3) 0.0194(10) Uani d . 1 . .
H H13A 0.8591 0.2613 0.6025 0.023 Uiso calc R 1 . .
H H13B 0.8568 0.1599 0.5092 0.023 Uiso calc R 1 . .
C C14 0.84022(9) 0.4920(7) 0.5147(2) 0.0167(10) Uani d . 1 . .
C C15 0.84631(9) 0.7005(7) 0.4797(3) 0.0179(10) Uani d . 1 . .
H H15 0.8672 0.7559 0.4672 0.021 Uiso calc R 1 . .
C C16 0.78661(9) 0.3022(7) 0.5469(3) 0.0178(10) Uani d . 1 . .
H H16A 0.7914 0.1619 0.5151 0.021 Uiso calc R 1 . .
H H16B 0.7635 0.3435 0.5328 0.021 Uiso calc R 1 . .
C C17 0.79114(9) 0.2506(7) 0.6397(3) 0.0176(10) Uani d . 1 . .
C C18 0.80353(8) 0.4096(7) 0.6972(2) 0.0191(9) Uani d . 1 . .
H H18 0.8103 0.5550 0.6781 0.023 Uiso calc R 1 . .
C C19 0.80625(9) 0.3609(7) 0.7828(3) 0.0224(10) Uani d . 1 . .
H H19 0.8152 0.4709 0.8217 0.027 Uiso calc R 1 . .
C C20 0.79574(9) 0.1489(7) 0.8105(3) 0.0261(11) Uani d . 1 . .
H H20 0.7974 0.1133 0.8686 0.031 Uiso calc R 1 . .
C C21 0.78273(9) -0.0108(7) 0.7529(3) 0.0235(10) Uani d . 1 . .
H H21 0.7753 -0.1546 0.7718 0.028 Uiso calc R 1 . .
C C22 0.78062(9) 0.0389(7) 0.6684(2) 0.0199(10) Uani d . 1 . .
H H22 0.7719 -0.0716 0.6294 0.024 Uiso calc R 1 . .
Br Br2 0.504814(10) 1.09139(8) 1.17516(3) 0.03284(16) Uani d . 1 . .
N N7 0.59172(7) 0.9600(6) 1.0742(2) 0.0224(9) Uani d . 1 . .
N N8 0.55365(8) 0.5067(6) 0.9533(2) 0.0220(9) Uani d . 1 . .
N N9 0.60306(7) 0.6754(6) 0.9706(2) 0.0197(8) Uani d . 1 . .
N N10 0.68098(8) 0.2184(6) 1.0476(2) 0.0225(9) Uani d . 1 . .
N N11 0.70526(7) 0.3468(6) 1.0243(2) 0.0201(9) Uani d . 1 . .
N N12 0.69174(7) 0.5464(5) 0.9948(2) 0.0170(8) Uani d . 1 . .
C C23 0.56715(9) 1.0389(7) 1.1175(3) 0.0241(11) Uani d . 1 . .
H H23 0.5713 1.1634 1.1550 0.029 Uiso calc R 1 . .
C C24 0.53579(9) 0.9465(7) 1.1099(3) 0.0224(11) Uani d . 1 . .
C C25 0.52746(9) 0.7637(7) 1.0584(3) 0.0249(12) Uani d . 1 . .
H H25 0.5062 0.6992 1.0544 0.030 Uiso calc R 1 . .
C C26 0.55258(9) 0.6800(7) 1.0124(3) 0.0209(11) Uani d . 1 . .
C C27 0.58294(9) 0.7867(7) 1.0236(3) 0.0193(10) Uani d . 1 . .
C C28 0.58399(9) 0.5082(7) 0.9293(3) 0.0191(10) Uani d . 1 . .
C C29 0.59501(9) 0.3528(7) 0.8654(3) 0.0194(10) Uani d . 1 . .
C C30 0.57769(9) 0.1458(7) 0.8524(3) 0.0215(11) Uani d . 1 . .
H H30 0.5599 0.1129 0.8852 0.026 Uiso calc R 1 . .
C C31 0.58624(10) -0.0106(7) 0.7924(3) 0.0239(11) Uani d . 1 . .
H H31 0.5742 -0.1485 0.7840 0.029 Uiso calc R 1 . .
C C32 0.61243(10) 0.0343(8) 0.7446(3) 0.0282(12) Uani d . 1 . .
H H32 0.6185 -0.0741 0.7042 0.034 Uiso calc R 1 . .
C C33 0.62961(10) 0.2366(7) 0.7558(3) 0.0268(12) Uani d . 1 . .
H H33 0.6473 0.2682 0.7225 0.032 Uiso calc R 1 . .
C C34 0.62105(9) 0.3933(7) 0.8154(3) 0.0232(10) Uani d . 1 . .
H H34 0.6331 0.5315 0.8225 0.028 Uiso calc R 1 . .
C C35 0.63732(8) 0.7354(6) 0.9684(3) 0.0203(10) Uani d . 1 . .
H H35A 0.6421 0.8705 1.0047 0.024 Uiso calc R 1 . .
H H35B 0.6419 0.7776 0.9104 0.024 Uiso calc R 1 . .
C C36 0.65910(9) 0.5413(7) 0.9975(2) 0.0167(10) Uani d . 1 . .
C C37 0.65276(10) 0.3341(7) 1.0321(3) 0.0203(10) Uani d . 1 . .
H H37 0.6318 0.2795 1.0435 0.024 Uiso calc R 1 . .
C C38 0.71226(9) 0.7200(6) 0.9582(3) 0.0175(10) Uani d . 1 . .
H H38A 0.7351 0.7008 0.9812 0.021 Uiso calc R 1 . .
H H38B 0.7048 0.8743 0.9741 0.021 Uiso calc R 1 . .
C C39 0.71105(9) 0.7025(7) 0.8641(3) 0.0160(10) Uani d . 1 . .
C C40 0.72190(9) 0.5023(7) 0.8270(3) 0.0222(10) Uani d . 1 . .
H H40 0.7306 0.3811 0.8612 0.027 Uiso calc R 1 . .
C C41 0.71999(10) 0.4796(7) 0.7407(3) 0.0260(11) Uani d . 1 . .
H H41 0.7272 0.3423 0.7159 0.031 Uiso calc R 1 . .
C C42 0.70759(9) 0.6569(7) 0.6903(3) 0.0268(11) Uani d . 1 . .
H H42 0.7064 0.6414 0.6310 0.032 Uiso calc R 1 . .
C C43 0.69698(9) 0.8569(7) 0.7266(3) 0.0245(11) Uani d . 1 . .
H H43 0.6887 0.9792 0.6923 0.029 Uiso calc R 1 . .
C C44 0.69857(9) 0.8778(7) 0.8139(3) 0.0209(10) Uani d . 1 . .
H H44 0.6910 1.0139 0.8388 0.025 Uiso calc R 1 . .

loop_
_atom_site_aniso_label
_atom_site_aniso_U_11
_atom_site_aniso_U_22
_atom_site_aniso_U_33
_atom_site_aniso_U_12
_atom_site_aniso_U_13
_atom_site_aniso_U_23
Br1 0.0235(3) 0.0446(3) 0.0428(4) -0.0063(2) 0.0115(2) -0.0184(3)
N1 0.0119(18) 0.019(2) 0.027(2) -0.0002(16) 0.0013(15) -0.0017(18)
N2 0.020(2) 0.023(2) 0.026(2) -0.0010(16) -0.0012(16) -0.0046(18)
N3 0.0155(18) 0.018(2) 0.023(2) 0.0021(15) 0.0017(15) -0.0005(17)
N4 0.022(2) 0.0176(19) 0.022(2) -0.0036(17) 0.0022(16) -0.0014(17)
N5 0.0189(19) 0.016(2) 0.023(2) 0.0011(16) 0.0019(16) 0.0037(17)
N6 0.0142(18) 0.0159(19) 0.015(2) 0.0010(15) 0.0028(14) 0.0025(16)
C1 0.022(2) 0.019(3) 0.024(3) -0.0044(19) -0.0015(19) 0.000(2)
C2 0.019(2) 0.032(3) 0.025(3) -0.001(2) 0.0027(19) 0.004(2)
C3 0.019(2) 0.020(3) 0.034(3) -0.005(2) 0.002(2) -0.002(2)
C4 0.020(2) 0.016(3) 0.026(3) -0.0012(19) 0.000(2) 0.002(2)
C5 0.015(2) 0.018(3) 0.020(3) 0.0010(19) 0.0035(19) 0.002(2)
C6 0.014(2) 0.019(2) 0.024(3) -0.0004(19) -0.0035(19) 0.001(2)
C7 0.012(2) 0.019(2) 0.022(3) 0.0027(19) -0.0028(18) 0.002(2)
C8 0.020(2) 0.023(3) 0.026(3) 0.002(2) -0.0028(19) 0.002(2)
C9 0.026(3) 0.024(3) 0.028(3) 0.001(2) -0.007(2) 0.003(2)
C10 0.031(3) 0.019(3) 0.027(3) 0.011(2) -0.007(2) -0.002(2)
C11 0.025(3) 0.034(3) 0.025(3) 0.008(2) -0.001(2) -0.001(2)
C12 0.020(2) 0.027(3) 0.033(3) -0.003(2) -0.001(2) 0.001(2)
C13 0.011(2) 0.020(2) 0.028(3) -0.0005(18) 0.0003(18) 0.002(2)
C14 0.014(2) 0.020(2) 0.016(2) -0.0026(18) 0.0027(17) 0.000(2)
C15 0.016(2) 0.020(2) 0.018(3) -0.0009(19) 0.0008(18) 0.002(2)
C16 0.015(2) 0.017(2) 0.022(3) -0.0040(18) 0.0037(18) 0.001(2)
C17 0.014(2) 0.019(3) 0.020(3) 0.0029(19) 0.0027(18) 0.005(2)
C18 0.020(2) 0.017(2) 0.021(2) 0.003(2) 0.0032(17) 0.003(2)
C19 0.025(2) 0.023(3) 0.019(3) 0.002(2) 0.0018(18) -0.003(2)
C20 0.031(3) 0.029(3) 0.019(3) 0.006(2) 0.005(2) 0.005(2)
C21 0.026(2) 0.020(2) 0.026(3) 0.003(2) 0.0075(19) 0.004(2)
C22 0.021(2) 0.021(3) 0.018(3) 0.0045(19) 0.0022(18) -0.002(2)
Br2 0.0237(3) 0.0376(3) 0.0383(3) -0.0037(2) 0.0099(2) -0.0134(3)
N7 0.0176(19) 0.020(2) 0.030(2) -0.0009(16) 0.0006(16) -0.0009(18)
N8 0.0173(19) 0.021(2) 0.028(2) -0.0014(16) 0.0045(16) -0.0017(18)
N9 0.0118(18) 0.0175(19) 0.030(2) -0.0006(15) 0.0024(16) -0.0015(18)
N10 0.022(2) 0.024(2) 0.022(2) -0.0012(17) -0.0017(16) -0.0006(17)
N11 0.0177(19) 0.024(2) 0.019(2) 0.0032(16) 0.0003(15) 0.0009(17)
N12 0.0152(18) 0.015(2) 0.021(2) -0.0028(15) 0.0001(14) -0.0006(16)
C23 0.025(2) 0.026(3) 0.022(3) -0.002(2) 0.0024(19) -0.004(2)
C24 0.019(2) 0.021(3) 0.028(3) -0.003(2) 0.0066(19) -0.001(2)
C25 0.013(2) 0.035(3) 0.028(3) -0.006(2) 0.0061(19) -0.005(2)
C26 0.018(2) 0.022(3) 0.023(3) -0.0026(19) 0.0015(19) 0.002(2)
C27 0.015(2) 0.017(2) 0.026(3) -0.0008(19) 0.0001(19) 0.001(2)
C28 0.019(2) 0.016(2) 0.022(3) -0.0010(19) 0.0018(19) 0.002(2)
C29 0.015(2) 0.019(3) 0.024(3) 0.0018(19) -0.0043(19) -0.001(2)
C30 0.016(2) 0.025(3) 0.023(3) 0.005(2) 0.0013(18) 0.005(2)
C31 0.026(3) 0.020(3) 0.025(3) 0.000(2) -0.005(2) -0.001(2)
C32 0.027(3) 0.031(3) 0.025(3) 0.009(2) -0.003(2) -0.005(2)
C33 0.022(2) 0.031(3) 0.028(3) 0.007(2) 0.002(2) 0.002(2)
C34 0.022(2) 0.021(3) 0.027(3) 0.000(2) -0.0028(19) 0.001(2)
C35 0.018(2) 0.013(2) 0.030(3) -0.0042(19) 0.0022(19) -0.001(2)
C36 0.015(2) 0.016(3) 0.020(3) -0.0010(18) 0.0005(17) -0.003(2)
C37 0.015(2) 0.024(3) 0.022(3) -0.0022(19) 0.0019(18) -0.001(2)
C38 0.011(2) 0.017(2) 0.024(3) -0.0059(18) -0.0010(18) -0.001(2)
C39 0.016(2) 0.017(2) 0.015(3) -0.0036(19) 0.0006(18) -0.001(2)
C40 0.023(2) 0.023(2) 0.021(3) 0.0011(19) 0.0050(19) 0.001(2)
C41 0.030(3) 0.017(2) 0.032(3) -0.001(2) 0.009(2) -0.003(2)
C42 0.029(3) 0.032(3) 0.019(3) -0.005(2) -0.001(2) -0.002(2)
C43 0.023(2) 0.018(3) 0.033(3) 0.0011(19) 0.000(2) 0.004(2)
C44 0.022(2) 0.018(2) 0.022(3) -0.003(2) -0.0002(18) -0.003(2)

loop_
_atom_type_symbol
_atom_type_description
_atom_type_scat_dispersion_real
_atom_type_scat_dispersion_imag
_atom_type_scat_source
C C 0.0033 0.0016 'International Tables Vol C Tables 4.2.6.8 and 6.1.1.4'
H H 0.0000 0.0000 'International Tables Vol C Tables 4.2.6.8 and 6.1.1.4'
Br Br -0.2901 2.4595 'International Tables Vol C Tables 4.2.6.8 and 6.1.1.4'
N N 0.0061 0.0033 'International Tables Vol C Tables 4.2.6.8 and 6.1.1.4'

loop_
_geom_angle_atom_site_label_1
_geom_angle_atom_site_label_2
_geom_angle_atom_site_label_3
_geom_angle_site_symmetry_1
_geom_angle_site_symmetry_3
_geom_angle
_geom_angle_publ_flag
C5 N1 C1 . . 113.1(3) ?
C6 N2 C4 . . 105.5(3) ?
C5 N3 C6 . . 105.6(3) ?
C5 N3 C13 . . 121.0(3) ?
C6 N3 C13 . . 133.4(3) ?
N5 N4 C15 . . 108.6(3) ?
N4 N5 N6 . . 107.0(3) ?
N5 N6 C14 . . 110.9(3) ?
N5 N6 C16 . . 119.5(3) ?
C14 N6 C16 . . 129.5(3) ?
N1 C1 C2 . . 123.9(4) ?
N1 C1 H1 . . 118.1 ?
C2 C1 H1 . . 118.1 ?
C3 C2 C1 . . 121.7(4) ?
C3 C2 Br1 . . 121.7(3) ?
C1 C2 Br1 . . 116.5(3) ?
C2 C3 C4 . . 115.6(4) ?
C2 C3 H3 . . 122.2 ?
C4 C3 H3 . . 122.2 ?
N2 C4 C3 . . 132.7(4) ?
N2 C4 C5 . . 110.0(4) ?
C3 C4 C5 . . 117.3(4) ?
N1 C5 N3 . . 125.4(4) ?
N1 C5 C4 . . 128.5(4) ?
N3 C5 C4 . . 106.1(4) ?
N2 C6 N3 . . 112.9(4) ?
N2 C6 C7 . . 122.0(4) ?
N3 C6 C7 . . 125.1(4) ?
C12 C7 C8 . . 119.0(4) ?
C12 C7 C6 . . 124.4(4) ?
C8 C7 C6 . . 116.6(4) ?
C9 C8 C7 . . 120.4(4) ?
C9 C8 H8 . . 119.8 ?
C7 C8 H8 . . 119.8 ?
C8 C9 C10 . . 120.1(4) ?
C8 C9 H9 . . 119.9 ?
C10 C9 H9 . . 119.9 ?
C11 C10 C9 . . 119.7(4) ?
C11 C10 H10 . . 120.1 ?
C9 C10 H10 . . 120.1 ?
C10 C11 C12 . . 120.0(4) ?
C10 C11 H11 . . 120.0 ?
C12 C11 H11 . . 120.0 ?
C7 C12 C11 . . 120.7(4) ?
C7 C12 H12 . . 119.7 ?
C11 C12 H12 . . 119.7 ?
N3 C13 C14 . . 111.1(3) ?
N3 C13 H13A . . 109.4 ?
C14 C13 H13A . . 109.4 ?
N3 C13 H13B . . 109.4 ?
C14 C13 H13B . . 109.4 ?
H13A C13 H13B . . 108.0 ?
N6 C14 C15 . . 104.7(3) ?
N6 C14 C13 . . 123.4(4) ?
C15 C14 C13 . . 132.0(4) ?
N4 C15 C14 . . 108.9(4) ?
N4 C15 H15 . . 125.5 ?
C14 C15 H15 . . 125.5 ?
N6 C16 C17 . . 113.3(3) ?
N6 C16 H16A . . 108.9 ?
C17 C16 H16A . . 108.9 ?
N6 C16 H16B . . 108.9 ?
C17 C16 H16B . . 108.9 ?
H16A C16 H16B . . 107.7 ?
C18 C17 C22 . . 119.0(4) ?
C18 C17 C16 . . 122.3(4) ?
C22 C17 C16 . . 118.5(4) ?
C17 C18 C19 . . 121.2(4) ?
C17 C18 H18 . . 119.4 ?
C19 C18 H18 . . 119.4 ?
C20 C19 C18 . . 119.1(4) ?
C20 C19 H19 . . 120.4 ?
C18 C19 H19 . . 120.4 ?
C21 C20 C19 . . 119.9(4) ?
C21 C20 H20 . . 120.1 ?
C19 C20 H20 . . 120.1 ?
C22 C21 C20 . . 120.2(4) ?
C22 C21 H21 . . 119.9 ?
C20 C21 H21 . . 119.9 ?
C21 C22 C17 . . 120.5(4) ?
C21 C22 H22 . . 119.7 ?
C17 C22 H22 . . 119.7 ?
C27 N7 C23 . . 113.0(3) ?
C28 N8 C26 . . 105.4(3) ?
C27 N9 C28 . . 106.2(3) ?
C27 N9 C35 . . 121.4(3) ?
C28 N9 C35 . . 132.3(3) ?
N11 N10 C37 . . 108.7(3) ?
N10 N11 N12 . . 106.5(3) ?
C36 N12 N11 . . 110.8(3) ?
C36 N12 C38 . . 129.1(3) ?
N11 N12 C38 . . 119.8(3) ?
N7 C23 C24 . . 123.0(4) ?
N7 C23 H23 . . 118.5 ?
C24 C23 H23 . . 118.5 ?
C25 C24 C23 . . 122.8(4) ?
C25 C24 Br2 . . 121.7(3) ?
C23 C24 Br2 . . 115.5(3) ?
C24 C25 C26 . . 115.0(4) ?
C24 C25 H25 . . 122.5 ?
C26 C25 H25 . . 122.5 ?
N8 C26 C27 . . 110.1(4) ?
N8 C26 C25 . . 132.3(4) ?
C27 C26 C25 . . 117.6(4) ?
N7 C27 N9 . . 125.4(4) ?
N7 C27 C26 . . 128.4(4) ?
N9 C27 C26 . . 106.2(4) ?
N8 C28 N9 . . 112.1(4) ?
N8 C28 C29 . . 122.7(4) ?
N9 C28 C29 . . 125.2(4) ?
C34 C29 C30 . . 117.3(4) ?
C34 C29 C28 . . 125.5(4) ?
C30 C29 C28 . . 117.2(4) ?
C31 C30 C29 . . 121.1(4) ?
C31 C30 H30 . . 119.5 ?
C29 C30 H30 . . 119.5 ?
C30 C31 C32 . . 120.0(4) ?
C30 C31 H31 . . 120.0 ?
C32 C31 H31 . . 120.0 ?
C33 C32 C31 . . 120.0(4) ?
C33 C32 H32 . . 120.0 ?
C31 C32 H32 . . 120.0 ?
C32 C33 C34 . . 120.1(4) ?
C32 C33 H33 . . 119.9 ?
C34 C33 H33 . . 119.9 ?
C33 C34 C29 . . 121.5(4) ?
C33 C34 H34 . . 119.2 ?
C29 C34 H34 . . 119.2 ?
N9 C35 C36 . . 111.7(3) ?
N9 C35 H35A . . 109.3 ?
C36 C35 H35A . . 109.3 ?
N9 C35 H35B . . 109.3 ?
C36 C35 H35B . . 109.3 ?
H35A C35 H35B . . 107.9 ?
N12 C36 C37 . . 104.6(4) ?
N12 C36 C35 . . 123.3(4) ?
C37 C36 C35 . . 132.1(4) ?
N10 C37 C36 . . 109.4(4) ?
N10 C37 H37 . . 125.3 ?
C36 C37 H37 . . 125.3 ?
N12 C38 C39 . . 111.8(3) ?
N12 C38 H38A . . 109.3 ?
C39 C38 H38A . . 109.3 ?
N12 C38 H38B . . 109.3 ?
C39 C38 H38B . . 109.3 ?
H38A C38 H38B . . 107.9 ?
C44 C39 C40 . . 119.4(4) ?
C44 C39 C38 . . 121.1(4) ?
C40 C39 C38 . . 119.5(4) ?
C41 C40 C39 . . 120.4(4) ?
C41 C40 H40 . . 119.8 ?
C39 C40 H40 . . 119.8 ?
C40 C41 C42 . . 120.1(4) ?
C40 C41 H41 . . 120.0 ?
C42 C41 H41 . . 120.0 ?
C43 C42 C41 . . 119.9(4) ?
C43 C42 H42 . . 120.1 ?
C41 C42 H42 . . 120.1 ?
C42 C43 C44 . . 119.8(4) ?
C42 C43 H43 . . 120.1 ?
C44 C43 H43 . . 120.1 ?
C39 C44 C43 . . 120.4(4) ?
C39 C44 H44 . . 119.8 ?
C43 C44 H44 . . 119.8 ?

loop_
_geom_bond_atom_site_label_1
_geom_bond_atom_site_label_2
_geom_bond_site_symmetry_2
_geom_bond_distance
_geom_bond_publ_flag
Br1 C2 . 1.895(4) ?
N1 C5 . 1.326(5) ?
N1 C1 . 1.337(5) ?
N2 C6 . 1.318(5) ?
N2 C4 . 1.384(5) ?
N3 C5 . 1.390(5) ?
N3 C6 . 1.392(5) ?
N3 C13 . 1.465(4) ?
N4 N5 . 1.332(4) ?
N4 C15 . 1.360(4) ?
N5 N6 . 1.348(4) ?
N6 C14 . 1.358(4) ?
N6 C16 . 1.462(4) ?
C1 C2 . 1.395(5) ?
C1 H1 . 0.9500 ?
C2 C3 . 1.388(5) ?
C3 C4 . 1.393(5) ?
C3 H3 . 0.9500 ?
C4 C5 . 1.400(5) ?
C6 C7 . 1.484(6) ?
C7 C12 . 1.388(6) ?
C7 C8 . 1.399(5) ?
C8 C9 . 1.388(5) ?
C8 H8 . 0.9500 ?
C9 C10 . 1.390(6) ?
C9 H9 . 0.9500 ?
C10 C11 . 1.390(6) ?
C10 H10 . 0.9500 ?
C11 C12 . 1.392(6) ?
C11 H11 . 0.9500 ?
C12 H12 . 0.9500 ?
C13 C14 . 1.505(5) ?
C13 H13A . 0.9900 ?
C13 H13B . 0.9900 ?
C14 C15 . 1.369(5) ?
C15 H15 . 0.9500 ?
C16 C17 . 1.513(5) ?
C16 H16A . 0.9900 ?
C16 H16B . 0.9900 ?
C17 C18 . 1.379(5) ?
C17 C22 . 1.396(5) ?
C18 C19 . 1.395(5) ?
C18 H18 . 0.9500 ?
C19 C20 . 1.393(5) ?
C19 H19 . 0.9500 ?
C20 C21 . 1.392(5) ?
C20 H20 . 0.9500 ?
C21 C22 . 1.378(5) ?
C21 H21 . 0.9500 ?
C22 H22 . 0.9500 ?
Br2 C24 . 1.899(4) ?
N7 C27 . 1.330(5) ?
N7 C23 . 1.345(5) ?
N8 C28 . 1.330(5) ?
N8 C26 . 1.387(5) ?
N9 C27 . 1.386(5) ?
N9 C28 . 1.390(5) ?
N9 C35 . 1.454(4) ?
N10 N11 . 1.322(4) ?
N10 C37 . 1.351(5) ?
N11 N12 . 1.361(4) ?
N12 C36 . 1.346(4) ?
N12 C38 . 1.466(4) ?
C23 C24 . 1.395(5) ?
C23 H23 . 0.9500 ?
C24 C25 . 1.377(5) ?
C25 C26 . 1.397(5) ?
C25 H25 . 0.9500 ?
C26 C27 . 1.396(5) ?
C28 C29 . 1.461(5) ?
C29 C34 . 1.400(5) ?
C29 C30 . 1.411(5) ?
C30 C31 . 1.387(5) ?
C30 H30 . 0.9500 ?
C31 C32 . 1.387(6) ?
C31 H31 . 0.9500 ?
C32 C33 . 1.381(6) ?
C32 H32 . 0.9500 ?
C33 C34 . 1.384(6) ?
C33 H33 . 0.9500 ?
C34 H34 . 0.9500 ?
C35 C36 . 1.499(5) ?
C35 H35A . 0.9900 ?
C35 H35B . 0.9900 ?
C36 C37 . 1.362(5) ?
C37 H37 . 0.9500 ?
C38 C39 . 1.505(5) ?
C38 H38A . 0.9900 ?
C38 H38B . 0.9900 ?
C39 C44 . 1.377(5) ?
C39 C40 . 1.397(5) ?
C40 C41 . 1.382(5) ?
C40 H40 . 0.9500 ?
C41 C42 . 1.387(5) ?
C41 H41 . 0.9500 ?
C42 C43 . 1.387(6) ?
C42 H42 . 0.9500 ?
C43 C44 . 1.399(6) ?
C43 H43 . 0.9500 ?
C44 H44 . 0.9500 ?

loop_
_geom_torsion_atom_site_label_1
_geom_torsion_atom_site_label_2
_geom_torsion_atom_site_label_3
_geom_torsion_atom_site_label_4
_geom_torsion_site_symmetry_1
_geom_torsion_site_symmetry_2
_geom_torsion_site_symmetry_3
_geom_torsion_site_symmetry_4
_geom_torsion
_geom_torsion_publ_flag
C15 N4 N5 N6 . . . . -0.9(4) ?
N4 N5 N6 C14 . . . . 1.1(4) ?
N4 N5 N6 C16 . . . . -175.0(3) ?
C5 N1 C1 C2 . . . . 0.4(6) ?
N1 C1 C2 C3 . . . . -0.5(7) ?
N1 C1 C2 Br1 . . . . 179.9(3) ?
C1 C2 C3 C4 . . . . 0.9(6) ?
Br1 C2 C3 C4 . . . . -179.5(3) ?
C6 N2 C4 C3 . . . . -178.7(5) ?
C6 N2 C4 C5 . . . . 0.7(5) ?
C2 C3 C4 N2 . . . . 178.3(4) ?
C2 C3 C4 C5 . . . . -1.1(6) ?
C1 N1 C5 N3 . . . . -178.3(4) ?
C1 N1 C5 C4 . . . . -0.8(6) ?
C6 N3 C5 N1 . . . . 178.0(4) ?
C13 N3 C5 N1 . . . . -1.7(6) ?
C6 N3 C5 C4 . . . . 0.0(4) ?
C13 N3 C5 C4 . . . . -179.7(3) ?
N2 C4 C5 N1 . . . . -178.3(4) ?
C3 C4 C5 N1 . . . . 1.2(7) ?
N2 C4 C5 N3 . . . . -0.4(5) ?
C3 C4 C5 N3 . . . . 179.1(4) ?
C4 N2 C6 N3 . . . . -0.7(5) ?
C4 N2 C6 C7 . . . . 179.7(4) ?
C5 N3 C6 N2 . . . . 0.5(5) ?
C13 N3 C6 N2 . . . . -179.9(4) ?
C5 N3 C6 C7 . . . . -180.0(4) ?
C13 N3 C6 C7 . . . . -0.4(7) ?
N2 C6 C7 C12 . . . . -159.2(4) ?
N3 C6 C7 C12 . . . . 21.3(6) ?
N2 C6 C7 C8 . . . . 20.2(6) ?
N3 C6 C7 C8 . . . . -159.3(4) ?
C12 C7 C8 C9 . . . . -0.4(6) ?
C6 C7 C8 C9 . . . . -179.8(4) ?
C7 C8 C9 C10 . . . . -2.1(6) ?
C8 C9 C10 C11 . . . . 2.8(6) ?
C9 C10 C11 C12 . . . . -1.1(6) ?
C8 C7 C12 C11 . . . . 2.2(6) ?
C6 C7 C12 C11 . . . . -178.5(4) ?
C10 C11 C12 C7 . . . . -1.5(6) ?
C5 N3 C13 C14 . . . . -116.3(4) ?
C6 N3 C13 C14 . . . . 64.2(6) ?
N5 N6 C14 C15 . . . . -0.8(4) ?
C16 N6 C14 C15 . . . . 174.8(4) ?
N5 N6 C14 C13 . . . . 179.0(4) ?
C16 N6 C14 C13 . . . . -5.4(6) ?
N3 C13 C14 N6 . . . . -175.8(4) ?
N3 C13 C14 C15 . . . . 3.9(6) ?
N5 N4 C15 C14 . . . . 0.4(5) ?
N6 C14 C15 N4 . . . . 0.2(4) ?
C13 C14 C15 N4 . . . . -179.6(4) ?
N5 N6 C16 C17 . . . . -114.4(4) ?
C14 N6 C16 C17 . . . . 70.3(5) ?
N6 C16 C17 C18 . . . . 22.8(5) ?
N6 C16 C17 C22 . . . . -161.0(3) ?
C22 C17 C18 C19 . . . . 1.2(6) ?
C16 C17 C18 C19 . . . . 177.4(4) ?
C17 C18 C19 C20 . . . . -1.1(6) ?
C18 C19 C20 C21 . . . . 0.0(6) ?
C19 C20 C21 C22 . . . . 0.9(6) ?
C20 C21 C22 C17 . . . . -0.7(6) ?
C18 C17 C22 C21 . . . . -0.3(6) ?
C16 C17 C22 C21 . . . . -176.7(4) ?
C37 N10 N11 N12 . . . . 0.7(4) ?
N10 N11 N12 C36 . . . . -1.5(4) ?
N10 N11 N12 C38 . . . . -175.6(3) ?
C27 N7 C23 C24 . . . . 0.3(6) ?
N7 C23 C24 C25 . . . . 1.1(7) ?
N7 C23 C24 Br2 . . . . -178.4(3) ?
C23 C24 C25 C26 . . . . -1.4(6) ?
Br2 C24 C25 C26 . . . . 178.0(3) ?
C28 N8 C26 C27 . . . . 0.0(5) ?
C28 N8 C26 C25 . . . . 178.5(5) ?
C24 C25 C26 N8 . . . . -177.9(4) ?
C24 C25 C26 C27 . . . . 0.5(6) ?
C23 N7 C27 N9 . . . . 178.7(4) ?
C23 N7 C27 C26 . . . . -1.3(6) ?
C28 N9 C27 N7 . . . . -179.6(4) ?
C35 N9 C27 N7 . . . . 2.7(6) ?
C28 N9 C27 C26 . . . . 0.5(5) ?
C35 N9 C27 C26 . . . . -177.2(3) ?
N8 C26 C27 N7 . . . . 179.7(4) ?
C25 C26 C27 N7 . . . . 1.0(7) ?
N8 C26 C27 N9 . . . . -0.3(5) ?
C25 C26 C27 N9 . . . . -179.0(4) ?
C26 N8 C28 N9 . . . . 0.3(5) ?
C26 N8 C28 C29 . . . . -178.5(4) ?
C27 N9 C28 N8 . . . . -0.5(5) ?
C35 N9 C28 N8 . . . . 176.9(4) ?
C27 N9 C28 C29 . . . . 178.3(4) ?
C35 N9 C28 C29 . . . . -4.4(7) ?
N8 C28 C29 C34 . . . . 155.2(4) ?
N9 C28 C29 C34 . . . . -23.5(7) ?
N8 C28 C29 C30 . . . . -24.1(6) ?
N9 C28 C29 C30 . . . . 157.3(4) ?
C34 C29 C30 C31 . . . . 0.0(6) ?
C28 C29 C30 C31 . . . . 179.3(4) ?
C29 C30 C31 C32 . . . . 0.7(6) ?
C30 C31 C32 C33 . . . . -1.1(6) ?
C31 C32 C33 C34 . . . . 0.9(6) ?
C32 C33 C34 C29 . . . . -0.2(6) ?
C30 C29 C34 C33 . . . . -0.3(6) ?
C28 C29 C34 C33 . . . . -179.5(4) ?
C27 N9 C35 C36 . . . . 115.4(4) ?
C28 N9 C35 C36 . . . . -61.6(6) ?
N11 N12 C36 C37 . . . . 1.7(4) ?
C38 N12 C36 C37 . . . . 175.1(4) ?
N11 N12 C36 C35 . . . . -179.4(4) ?
C38 N12 C36 C35 . . . . -6.1(6) ?
N9 C35 C36 N12 . . . . 174.2(4) ?
N9 C35 C36 C37 . . . . -7.2(7) ?
N11 N10 C37 C36 . . . . 0.4(5) ?
N12 C36 C37 N10 . . . . -1.3(5) ?
C35 C36 C37 N10 . . . . 179.9(4) ?
C36 N12 C38 C39 . . . . -76.5(5) ?
N11 N12 C38 C39 . . . . 96.3(4) ?
N12 C38 C39 C44 . . . . 116.3(4) ?
N12 C38 C39 C40 . . . . -61.8(5) ?
C44 C39 C40 C41 . . . . -0.3(6) ?
C38 C39 C40 C41 . . . . 177.8(3) ?
C39 C40 C41 C42 . . . . 0.7(6) ?
C40 C41 C42 C43 . . . . -0.3(6) ?
C41 C42 C43 C44 . . . . -0.6(6) ?
C40 C39 C44 C43 . . . . -0.5(6) ?
C38 C39 C44 C43 . . . . -178.6(3) ?
C42 C43 C44 C39 . . . . 1.0(6) ?
